data_2219572
loop_
_publ_author_name
'Capuano, Ben'
'Crosby, Ian T.'
'Forsyth, Craig M.'
'Lloyd, Edward J.'
'Vom, Amelia'
'Yuriev, Elizabeth'

_publ_section_title
;
 8-Chloro-5-(4-phenethylpiperazin-1-yl)pyrido[2,3-<i>b</i>][1,5]benzoxazepine
;
_journal_coeditor_code FJ2144
_journal_issue 10
_journal_name_full 'Acta Crystallographica Section E'
_journal_page_first o1865
_journal_page_last o1866
_journal_paper_doi 10.1107/S1600536808027062
_journal_volume 64
_journal_year 2008
_chemical_formula_iupac 'C24 H23 Cl N4 O'
_chemical_formula_moiety 'C24 H23 Cl N4 O'
_chemical_formula_sum 'C24 H23 Cl N4 O'
_chemical_formula_weight 418.91
_chemical_name_systematic
;
8-Chloro-5-(4-phenethylpiperazin-1-yl)pyrido[2,3-<i>b</i>][1,5]benzoxazepine
;
_space_group_IT_number 2
_symmetry_cell_setting triclinic
_symmetry_space_group_name_Hall '-P 1'
_symmetry_space_group_name_H-M 'P -1'
_atom_sites_solution_hydrogens geom
_atom_sites_solution_primary direct
_atom_sites_solution_secondary difmap
_audit_creation_method SHELXL-97
_cell_angle_alpha 107.774(2)
_cell_angle_beta 95.4870(10)
_cell_angle_gamma 108.7830(10)
_cell_formula_units_Z 4
_cell_length_a 9.9253(2)
_cell_length_b 15.0549(3)
_cell_length_c 15.9996(3)
_cell_measurement_reflns_used 25726
_cell_measurement_temperature 123(2)
_cell_measurement_theta_max 27.50
_cell_measurement_theta_min 1.53
_cell_volume 2104.93(8)
_computing_cell_refinement 'DENZO-SMN (Otwinowski & Minor, 1997)'
_computing_data_collection 'COLLECT (Bruker, 2000)'
_computing_data_reduction 'DENZO-SMN (Otwinowski & Minor, 1997)'
_computing_molecular_graphics 'X-Seed (Barbour, 2001)'
_computing_publication_material 'CIFTAB (Sheldrick, 2008)'
_computing_structure_refinement 'SHELXL97 (Sheldrick, 2008)'
_computing_structure_solution 'SHELXS97 (Sheldrick, 2008)'
_diffrn_ambient_temperature 123(2)
_diffrn_measured_fraction_theta_full 0.986
_diffrn_measured_fraction_theta_max 0.986
_diffrn_measurement_device_type 'Nonius KappaCCD'
_diffrn_measurement_method '1 deg frames in \f and \w'
_diffrn_radiation_monochromator graphite
_diffrn_radiation_source 'fine-focus sealed tube'
_diffrn_radiation_type MoK\a
_diffrn_radiation_wavelength 0.71073
_diffrn_reflns_av_R_equivalents 0.0844
_diffrn_reflns_av_sigmaI/netI 0.0831
_diffrn_reflns_limit_h_max 12
_diffrn_reflns_limit_h_min -12
_diffrn_reflns_limit_k_max 19
_diffrn_reflns_limit_k_min -19
_diffrn_reflns_limit_l_max 20
_diffrn_reflns_limit_l_min -16
_diffrn_reflns_number 25726
_diffrn_reflns_theta_full 27.50
_diffrn_reflns_theta_max 27.50
_diffrn_reflns_theta_min 1.53
_diffrn_standards_number 0
_exptl_absorpt_coefficient_mu 0.205
_exptl_absorpt_correction_type none
_exptl_crystal_colour 'pale yellow'
_exptl_crystal_density_diffrn 1.322
_exptl_crystal_density_method 'not measured'
_exptl_crystal_description prismatic
_exptl_crystal_F_000 880
_exptl_crystal_size_max 0.30
_exptl_crystal_size_mid 0.25
_exptl_crystal_size_min 0.20
_refine_diff_density_max 0.477
_refine_diff_density_min -0.324
_refine_ls_extinction_method none
_refine_ls_goodness_of_fit_ref 0.998
_refine_ls_hydrogen_treatment constr
_refine_ls_matrix_type full
_refine_ls_number_parameters 541
_refine_ls_number_reflns 9532
_refine_ls_number_restraints 0
_refine_ls_restrained_S_all 0.998
_refine_ls_R_factor_all 0.0927
_refine_ls_R_factor_gt 0.0550
_refine_ls_shift/su_max 0.002
_refine_ls_shift/su_mean 0.000
_refine_ls_structure_factor_coef Fsqd
_refine_ls_weighting_details 'calc w=1/[\s^2^(Fo^2^)+(0.0860P)^2^+0.0000P] where P=(Fo^2^+2Fc^2^)/3'
_refine_ls_weighting_scheme calc
_refine_ls_wR_factor_gt 0.1360
_refine_ls_wR_factor_ref 0.1584
_reflns_number_gt 6353
_reflns_number_total 9532
_reflns_threshold_expression >2\s(I)
_cod_data_source_file fj2144.cif
_cod_data_source_block I
_cod_database_code 2219572
_cod_database_fobs_code 2219572

loop_
_symmetry_equiv_pos_as_xyz
'x, y, z'
'-x, -y, -z'

loop_
_atom_site_type_symbol
_atom_site_label
_atom_site_fract_x
_atom_site_fract_y
_atom_site_fract_z
_atom_site_U_iso_or_equiv
_atom_site_adp_type
_atom_site_calc_flag
_atom_site_refinement_flags
_atom_site_occupancy
Cl Cl1 0.43755(6) 1.38055(4) 1.08930(3) 0.03010(15) Uani d . 1
Cl Cl2 0.12302(6) 0.14811(4) 0.23248(3) 0.03132(15) Uani d . 1
O O1 0.82246(16) 1.34506(11) 0.83292(9) 0.0255(3) Uani d . 1
O O2 -0.04349(15) 0.18117(10) 0.58032(8) 0.0248(3) Uani d . 1
N N1 0.55743(18) 1.17733(13) 0.80785(10) 0.0223(4) Uani d . 1
N N2 1.02695(19) 1.32173(13) 0.88624(11) 0.0265(4) Uani d . 1
N N3 0.59265(18) 1.05244(13) 0.69781(10) 0.0245(4) Uani d . 1
N N4 0.47574(18) 0.86689(13) 0.54748(10) 0.0252(4) Uani d . 1
N N5 0.05941(18) 0.35809(13) 0.53319(10) 0.0224(4) Uani d . 1
N N6 0.13408(19) 0.17182(13) 0.67722(10) 0.0245(4) Uani d . 1
N N7 0.10986(18) 0.48198(12) 0.67195(10) 0.0221(4) Uani d . 1
N N8 0.11770(18) 0.67465(12) 0.77966(10) 0.0219(4) Uani d . 1
C C1 0.6055(2) 1.26737(16) 0.88188(12) 0.0217(4) Uani d . 1
C C2 0.5157(2) 1.27768(16) 0.94409(12) 0.0230(4) Uani d . 1
H H2 0.4327 1.2217 0.9400 0.028 Uiso calc R 1
C C3 0.5486(2) 1.36993(16) 1.01146(12) 0.0238(5) Uani d . 1
C C4 0.6674(2) 1.45349(16) 1.01968(13) 0.0279(5) Uani d . 1
H H4 0.6862 1.5163 1.0654 0.034 Uiso calc R 1
C C5 0.7592(2) 1.44418(16) 0.95978(13) 0.0276(5) Uani d . 1
H H5 0.8423 1.5005 0.9646 0.033 Uiso calc R 1
C C6 0.7283(2) 1.35212(16) 0.89302(12) 0.0230(4) Uani d . 1
C C7 0.8879(2) 1.28001(16) 0.84410(12) 0.0228(4) Uani d . 1
C C8 1.0898(2) 1.25901(17) 0.89859(13) 0.0280(5) Uani d . 1
H H8 1.1890 1.2871 0.9293 0.034 Uiso calc R 1
C C9 1.0194(2) 1.15579(17) 0.86940(12) 0.0260(5) Uani d . 1
H H9 1.0689 1.1145 0.8800 0.031 Uiso calc R 1
C C10 0.8740(2) 1.11413(16) 0.82406(12) 0.0226(4) Uani d . 1
H H10 0.8224 1.0436 0.8029 0.027 Uiso calc R 1
C C11 0.8060(2) 1.17713(15) 0.81026(12) 0.0209(4) Uani d . 1
C C12 0.6466(2) 1.13941(15) 0.77075(12) 0.0208(4) Uani d . 1
C C13 0.6737(2) 1.03001(16) 0.62703(12) 0.0262(5) Uani d . 1
H H13A 0.7797 1.0629 0.6530 0.031 Uiso calc R 1
H H13B 0.6506 1.0567 0.5804 0.031 Uiso calc R 1
C C14 0.4348(2) 1.00197(16) 0.66368(14) 0.0295(5) Uani d . 1
H H14A 0.4021 1.0285 0.6193 0.035 Uiso calc R 1
H H14B 0.3838 1.0148 0.7137 0.035 Uiso calc R 1
C C15 0.6332(2) 0.91819(16) 0.58523(13) 0.0266(5) Uani d . 1
H H15A 0.6870 0.9036 0.5370 0.032 Uiso calc R 1
H H15B 0.6617 0.8924 0.6313 0.032 Uiso calc R 1
C C16 0.3981(2) 0.88978(16) 0.61953(13) 0.0277(5) Uani d . 1
H H16A 0.4238 0.8630 0.6655 0.033 Uiso calc R 1
H H16B 0.2919 0.8558 0.5946 0.033 Uiso calc R 1
C C17 0.4348(2) 0.75783(16) 0.50652(13) 0.0283(5) Uani d . 1
H H17A 0.3273 0.7252 0.4932 0.034 Uiso calc R 1
H H17B 0.4753 0.7336 0.5502 0.034 Uiso calc R 1
C C18 0.4887(3) 0.72652(17) 0.42041(14) 0.0345(6) Uani d . 1
H H18A 0.4413 0.7450 0.3746 0.041 Uiso calc R 1
H H18B 0.5951 0.7634 0.4323 0.041 Uiso calc R 1
C C19 0.4567(2) 0.61571(17) 0.38432(13) 0.0270(5) Uani d . 1
C C20 0.5436(2) 0.57522(18) 0.42136(13) 0.0321(5) Uani d . 1
H H20 0.6227 0.6183 0.4708 0.039 Uiso calc R 1
C C21 0.5179(3) 0.47376(19) 0.38809(15) 0.0398(6) Uani d . 1
H H21 0.5809 0.4482 0.4133 0.048 Uiso calc R 1
C C22 0.4013(3) 0.40982(19) 0.31860(17) 0.0458(7) Uani d . 1
H H22 0.3828 0.3399 0.2961 0.055 Uiso calc R 1
C C23 0.3108(3) 0.4477(2) 0.28147(15) 0.0447(7) Uani d . 1
H H23 0.2294 0.4037 0.2338 0.054 Uiso calc R 1
C C24 0.3391(2) 0.55034(19) 0.31401(14) 0.0367(6) Uani d . 1
H H24 0.2773 0.5760 0.2878 0.044 Uiso calc R 1
C C25 0.0493(2) 0.26283(15) 0.47717(12) 0.0209(4) Uani d . 1
C C26 0.0878(2) 0.25284(16) 0.39394(12) 0.0233(4) Uani d . 1
H H26 0.1293 0.3107 0.3789 0.028 Uiso calc R 1
C C27 0.0653(2) 0.15853(16) 0.33345(12) 0.0235(5) Uani d . 1
C C28 0.0012(2) 0.07163(16) 0.35102(13) 0.0251(5) Uani d . 1
H H28 -0.0174 0.0076 0.3073 0.030 Uiso calc R 1
C C29 -0.0354(2) 0.08040(16) 0.43400(12) 0.0238(5) Uani d . 1
H H29 -0.0781 0.0221 0.4483 0.029 Uiso calc R 1
C C30 -0.0094(2) 0.17435(15) 0.49555(12) 0.0226(4) Uani d . 1
C C31 0.0867(2) 0.22962(16) 0.64466(12) 0.0225(4) Uani d . 1
C C32 0.2615(2) 0.21837(17) 0.73820(13) 0.0273(5) Uani d . 1
H H32 0.2987 0.1789 0.7629 0.033 Uiso calc R 1
C C33 0.3407(2) 0.32015(16) 0.76676(12) 0.0244(5) Uani d . 1
H H33 0.4299 0.3497 0.8100 0.029 Uiso calc R 1
C C34 0.2875(2) 0.37851(16) 0.73110(12) 0.0222(4) Uani d . 1
H H34 0.3399 0.4488 0.7495 0.027 Uiso calc R 1
C C35 0.1563(2) 0.33270(15) 0.66807(12) 0.0205(4) Uani d . 1
C C36 0.0998(2) 0.38808(15) 0.62012(12) 0.0211(4) Uani d . 1
C C37 0.0757(2) 0.50015(15) 0.76178(12) 0.0235(5) Uani d . 1
H H37A 0.1046 0.4567 0.7895 0.028 Uiso calc R 1
H H37B -0.0305 0.4830 0.7564 0.028 Uiso calc R 1
C C38 0.0800(2) 0.54901(15) 0.62959(12) 0.0246(5) Uani d . 1
H H38A -0.0260 0.5346 0.6170 0.029 Uiso calc R 1
H H38B 0.1126 0.5384 0.5720 0.029 Uiso calc R 1
C C39 0.1557(2) 0.60878(15) 0.82070(12) 0.0238(5) Uani d . 1
H H39A 0.1299 0.6206 0.8803 0.029 Uiso calc R 1
H H39B 0.2621 0.6246 0.8295 0.029 Uiso calc R 1
C C40 0.1610(2) 0.65674(15) 0.69272(12) 0.0230(4) Uani d . 1
H H40A 0.2672 0.6715 0.7023 0.028 Uiso calc R 1
H H40B 0.1406 0.7027 0.6649 0.028 Uiso calc R 1
C C41 0.1924(2) 0.78003(15) 0.83789(12) 0.0251(5) Uani d . 1
H H41A 0.1826 0.8231 0.8035 0.030 Uiso calc R 1
H H41B 0.2974 0.7935 0.8554 0.030 Uiso calc R 1
C C42 0.1336(2) 0.80871(16) 0.92268(13) 0.0273(5) Uani d . 1
H H42A 0.0302 0.7997 0.9056 0.033 Uiso calc R 1
H H42B 0.1379 0.7633 0.9556 0.033 Uiso calc R 1
C C43 0.2189(2) 0.91604(16) 0.98384(12) 0.0245(5) Uani d . 1
C C44 0.3466(2) 0.93923(17) 1.04455(13) 0.0263(5) Uani d . 1
H H44 0.3809 0.8875 1.0460 0.032 Uiso calc R 1
C C45 0.4243(2) 1.03739(17) 1.10308(13) 0.0286(5) Uani d . 1
H H45 0.5102 1.0520 1.1449 0.034 Uiso calc R 1
C C46 0.3771(2) 1.11341(17) 1.10059(13) 0.0313(5) Uani d . 1
H H46 0.4300 1.1803 1.1407 0.038 Uiso calc R 1
C C47 0.2520(2) 1.09162(17) 1.03929(13) 0.0302(5) Uani d . 1
H H47 0.2199 1.1439 1.0366 0.036 Uiso calc R 1
C C48 0.1736(2) 0.99370(16) 0.98195(13) 0.0279(5) Uani d . 1
H H48 0.0873 0.9794 0.9406 0.033 Uiso calc R 1

loop_
_atom_site_aniso_label
_atom_site_aniso_U_11
_atom_site_aniso_U_22
_atom_site_aniso_U_33
_atom_site_aniso_U_12
_atom_site_aniso_U_13
_atom_site_aniso_U_23
Cl1 0.0300(3) 0.0328(3) 0.0256(3) 0.0151(2) 0.0060(2) 0.0043(2)
Cl2 0.0398(3) 0.0298(3) 0.0227(3) 0.0145(3) 0.0059(2) 0.0056(2)
O1 0.0273(8) 0.0225(8) 0.0304(8) 0.0101(7) 0.0088(6) 0.0127(6)
O2 0.0203(7) 0.0238(8) 0.0245(7) 0.0041(6) 0.0025(5) 0.0060(6)
N1 0.0191(9) 0.0228(10) 0.0223(8) 0.0083(8) 0.0006(6) 0.0050(7)
N2 0.0218(9) 0.0254(10) 0.0269(9) 0.0048(8) 0.0048(7) 0.0062(7)
N3 0.0176(9) 0.0247(10) 0.0246(9) 0.0065(8) 0.0023(7) 0.0020(7)
N4 0.0220(9) 0.0218(10) 0.0260(9) 0.0075(8) 0.0031(7) 0.0020(7)
N5 0.0236(9) 0.0216(10) 0.0213(8) 0.0098(8) 0.0010(7) 0.0060(7)
N6 0.0314(10) 0.0224(10) 0.0240(9) 0.0136(8) 0.0074(7) 0.0100(7)
N7 0.0289(10) 0.0198(9) 0.0201(8) 0.0131(8) 0.0030(7) 0.0071(7)
N8 0.0252(9) 0.0193(9) 0.0227(8) 0.0101(8) 0.0032(7) 0.0083(7)
C1 0.0212(10) 0.0249(11) 0.0203(10) 0.0126(9) -0.0013(7) 0.0073(8)
C2 0.0211(11) 0.0236(11) 0.0233(10) 0.0090(9) -0.0012(8) 0.0083(8)
C3 0.0265(11) 0.0286(12) 0.0199(10) 0.0161(10) 0.0038(8) 0.0076(8)
C4 0.0350(13) 0.0218(12) 0.0249(11) 0.0137(10) -0.0007(9) 0.0042(8)
C5 0.0301(12) 0.0199(11) 0.0304(11) 0.0074(9) 0.0017(9) 0.0090(9)
C6 0.0237(11) 0.0255(12) 0.0234(10) 0.0125(9) 0.0030(8) 0.0107(8)
C7 0.0230(11) 0.0232(11) 0.0226(10) 0.0087(9) 0.0055(8) 0.0086(8)
C8 0.0207(11) 0.0389(14) 0.0228(10) 0.0115(10) 0.0030(8) 0.0088(9)
C9 0.0236(11) 0.0329(13) 0.0245(10) 0.0143(10) 0.0051(8) 0.0101(9)
C10 0.0239(11) 0.0225(11) 0.0213(10) 0.0087(9) 0.0077(8) 0.0068(8)
C11 0.0182(10) 0.0226(11) 0.0196(9) 0.0062(9) 0.0036(7) 0.0061(8)
C12 0.0187(10) 0.0229(11) 0.0216(10) 0.0078(9) 0.0025(7) 0.0097(8)
C13 0.0233(11) 0.0273(12) 0.0226(10) 0.0048(9) 0.0039(8) 0.0067(9)
C14 0.0189(11) 0.0278(13) 0.0330(11) 0.0094(9) -0.0001(8) 0.0000(9)
C15 0.0211(11) 0.0295(13) 0.0248(10) 0.0084(9) 0.0046(8) 0.0048(9)
C16 0.0174(10) 0.0268(12) 0.0308(11) 0.0070(9) 0.0025(8) 0.0017(9)
C17 0.0268(12) 0.0231(12) 0.0284(11) 0.0069(10) 0.0066(9) 0.0026(9)
C18 0.0446(15) 0.0251(13) 0.0303(12) 0.0113(11) 0.0112(10) 0.0061(9)
C19 0.0288(12) 0.0280(12) 0.0220(10) 0.0088(10) 0.0110(8) 0.0061(9)
C20 0.0304(13) 0.0361(14) 0.0253(11) 0.0086(11) 0.0085(9) 0.0079(9)
C21 0.0511(16) 0.0411(16) 0.0432(14) 0.0258(13) 0.0256(12) 0.0227(12)
C22 0.0585(18) 0.0264(14) 0.0490(15) 0.0109(13) 0.0326(13) 0.0077(11)
C23 0.0328(14) 0.0386(16) 0.0348(13) -0.0027(12) 0.0079(10) -0.0077(11)
C24 0.0261(12) 0.0428(15) 0.0320(12) 0.0101(11) 0.0045(9) 0.0044(10)
C25 0.0196(10) 0.0216(11) 0.0201(10) 0.0096(9) -0.0023(7) 0.0053(8)
C26 0.0236(11) 0.0228(11) 0.0232(10) 0.0093(9) -0.0008(8) 0.0088(8)
C27 0.0254(11) 0.0282(12) 0.0165(9) 0.0128(9) -0.0002(8) 0.0057(8)
C28 0.0262(11) 0.0209(11) 0.0237(10) 0.0108(9) -0.0023(8) 0.0021(8)
C29 0.0189(10) 0.0201(11) 0.0268(11) 0.0039(9) -0.0033(8) 0.0068(8)
C30 0.0193(10) 0.0248(12) 0.0208(10) 0.0080(9) -0.0007(7) 0.0057(8)
C31 0.0227(11) 0.0250(12) 0.0197(10) 0.0094(9) 0.0061(8) 0.0070(8)
C32 0.0337(12) 0.0309(13) 0.0257(11) 0.0193(10) 0.0081(9) 0.0132(9)
C33 0.0222(11) 0.0309(12) 0.0226(10) 0.0119(9) 0.0037(8) 0.0110(9)
C34 0.0223(11) 0.0237(11) 0.0203(10) 0.0086(9) 0.0056(8) 0.0073(8)
C35 0.0211(10) 0.0215(11) 0.0209(10) 0.0097(9) 0.0057(7) 0.0080(8)
C36 0.0171(10) 0.0214(11) 0.0240(10) 0.0067(9) 0.0029(7) 0.0079(8)
C37 0.0273(11) 0.0219(11) 0.0251(10) 0.0120(9) 0.0087(8) 0.0097(8)
C38 0.0321(12) 0.0222(11) 0.0207(10) 0.0137(10) 0.0005(8) 0.0072(8)
C39 0.0276(11) 0.0241(12) 0.0210(10) 0.0120(9) 0.0048(8) 0.0073(8)
C40 0.0272(11) 0.0234(11) 0.0211(10) 0.0117(9) 0.0047(8) 0.0093(8)
C41 0.0273(12) 0.0214(11) 0.0257(10) 0.0091(9) 0.0040(8) 0.0075(8)
C42 0.0294(12) 0.0228(12) 0.0272(11) 0.0085(10) 0.0074(8) 0.0062(9)
C43 0.0273(12) 0.0263(12) 0.0206(10) 0.0111(10) 0.0078(8) 0.0074(8)
C44 0.0285(12) 0.0297(13) 0.0278(11) 0.0144(10) 0.0100(8) 0.0146(9)
C45 0.0247(12) 0.0361(14) 0.0237(10) 0.0091(10) 0.0051(8) 0.0112(9)
C46 0.0299(13) 0.0275(13) 0.0290(11) 0.0078(10) 0.0084(9) 0.0026(9)
C47 0.0346(13) 0.0259(12) 0.0301(11) 0.0152(10) 0.0064(9) 0.0059(9)
C48 0.0292(12) 0.0265(12) 0.0273(11) 0.0122(10) 0.0030(8) 0.0077(9)

loop_
_atom_type_symbol
_atom_type_description
_atom_type_scat_dispersion_real
_atom_type_scat_dispersion_imag
_atom_type_scat_source
C C 0.0033 0.0016 'International Tables Vol C Tables 4.2.6.8 and 6.1.1.4'
H H 0.0000 0.0000 'International Tables Vol C Tables 4.2.6.8 and 6.1.1.4'
N N 0.0061 0.0033 'International Tables Vol C Tables 4.2.6.8 and 6.1.1.4'
O O 0.0106 0.0060 'International Tables Vol C Tables 4.2.6.8 and 6.1.1.4'
Cl Cl 0.1484 0.1585 'International Tables Vol C Tables 4.2.6.8 and 6.1.1.4'

loop_
_geom_angle_atom_site_label_1
_geom_angle_atom_site_label_2
_geom_angle_atom_site_label_3
_geom_angle
C7 O1 C6 108.51(15)
C31 O2 C30 107.85(14)
C12 N1 C1 122.45(17)
C7 N2 C8 116.26(19)
C12 N3 C14 119.65(17)
C12 N3 C13 122.36(17)
C14 N3 C13 111.97(15)
C16 N4 C17 109.81(16)
C16 N4 C15 108.62(15)
C17 N4 C15 111.58(17)
C36 N5 C25 121.46(18)
C31 N6 C32 116.07(18)
C36 N7 C38 120.12(15)
C36 N7 C37 120.21(17)
C38 N7 C37 112.65(16)
C41 N8 C39 110.58(15)
C41 N8 C40 110.43(16)
C39 N8 C40 107.81(16)
N1 C1 C6 124.50(18)
N1 C1 C2 117.77(18)
C6 C1 C2 117.31(18)
C3 C2 C1 119.8(2)
C3 C2 H2 120.1
C1 C2 H2 120.1
C4 C3 C2 122.16(19)
C4 C3 Cl1 118.81(15)
C2 C3 Cl1 119.03(17)
C3 C4 C5 118.86(19)
C3 C4 H4 120.6
C5 C4 H4 120.6
C6 C5 C4 119.4(2)
C6 C5 H5 120.3
C4 C5 H5 120.3
C5 C6 C1 122.44(19)
C5 C6 O1 118.19(19)
C1 C6 O1 119.34(17)
N2 C7 O1 116.16(19)
N2 C7 C11 125.0(2)
O1 C7 C11 118.86(18)
N2 C8 C9 124.1(2)
N2 C8 H8 117.9
C9 C8 H8 117.9
C8 C9 C10 118.2(2)
C8 C9 H9 120.9
C10 C9 H9 120.9
C11 C10 C9 119.0(2)
C11 C10 H10 120.5
C9 C10 H10 120.5
C10 C11 C7 117.41(18)
C10 C11 C12 122.08(19)
C7 C11 C12 120.12(19)
N1 C12 N3 119.41(18)
N1 C12 C11 123.82(17)
N3 C12 C11 116.22(17)
N3 C13 C15 109.85(17)
N3 C13 H13A 109.7
C15 C13 H13A 109.7
N3 C13 H13B 109.7
C15 C13 H13B 109.7
H13A C13 H13B 108.2
N3 C14 C16 109.06(17)
N3 C14 H14A 109.9
C16 C14 H14A 109.9
N3 C14 H14B 109.9
C16 C14 H14B 109.9
H14A C14 H14B 108.3
N4 C15 C13 111.03(18)
N4 C15 H15A 109.4
C13 C15 H15A 109.4
N4 C15 H15B 109.4
C13 C15 H15B 109.4
H15A C15 H15B 108.0
N4 C16 C14 112.14(18)
N4 C16 H16A 109.2
C14 C16 H16A 109.2
N4 C16 H16B 109.2
C14 C16 H16B 109.2
H16A C16 H16B 107.9
N4 C17 C18 113.11(18)
N4 C17 H17A 109.0
C18 C17 H17A 109.0
N4 C17 H17B 109.0
C18 C17 H17B 109.0
H17A C17 H17B 107.8
C19 C18 C17 111.98(18)
C19 C18 H18A 109.2
C17 C18 H18A 109.2
C19 C18 H18B 109.2
C17 C18 H18B 109.2
H18A C18 H18B 107.9
C20 C19 C24 117.9(2)
C20 C19 C18 120.6(2)
C24 C19 C18 121.5(2)
C21 C20 C19 121.6(2)
C21 C20 H20 119.2
C19 C20 H20 119.2
C22 C21 C20 120.0(3)
C22 C21 H21 120.0
C20 C21 H21 120.0
C21 C22 C23 119.7(2)
C21 C22 H22 120.1
C23 C22 H22 120.1
C22 C23 C24 120.0(2)
C22 C23 H23 120.0
C24 C23 H23 120.0
C19 C24 C23 120.8(2)
C19 C24 H24 119.6
C23 C24 H24 119.6
C26 C25 C30 117.01(18)
C26 C25 N5 118.53(18)
C30 C25 N5 124.21(17)
C27 C26 C25 119.9(2)
C27 C26 H26 120.0
C25 C26 H26 120.0
C26 C27 C28 122.30(19)
C26 C27 Cl2 119.27(17)
C28 C27 Cl2 118.42(15)
C27 C28 C29 118.42(18)
C27 C28 H28 120.8
C29 C28 H28 120.8
C30 C29 C28 119.5(2)
C30 C29 H29 120.3
C28 C29 H29 120.3
C29 C30 C25 122.73(18)
C29 C30 O2 118.25(18)
C25 C30 O2 119.02(17)
N6 C31 C35 125.67(19)
N6 C31 O2 116.04(18)
C35 C31 O2 118.28(18)
N6 C32 C33 123.6(2)
N6 C32 H32 118.2
C33 C32 H32 118.2
C32 C33 C34 118.69(19)
C32 C33 H33 120.7
C34 C33 H33 120.7
C33 C34 C35 119.05(19)
C33 C34 H34 120.5
C35 C34 H34 120.5
C31 C35 C34 116.89(19)
C31 C35 C36 120.65(17)
C34 C35 C36 122.14(19)
N5 C36 N7 119.44(19)
N5 C36 C35 124.18(18)
N7 C36 C35 115.85(16)
N7 C37 C39 110.22(16)
N7 C37 H37A 109.6
C39 C37 H37A 109.6
N7 C37 H37B 109.6
C39 C37 H37B 109.6
H37A C37 H37B 108.1
N7 C38 C40 108.73(15)
N7 C38 H38A 109.9
C40 C38 H38A 109.9
N7 C38 H38B 109.9
C40 C38 H38B 109.9
H38A C38 H38B 108.3
N8 C39 C37 110.54(16)
N8 C39 H39A 109.5
C37 C39 H39A 109.5
N8 C39 H39B 109.5
C37 C39 H39B 109.5
H39A C39 H39B 108.1
N8 C40 C38 111.45(16)
N8 C40 H40A 109.3
C38 C40 H40A 109.3
N8 C40 H40B 109.3
C38 C40 H40B 109.3
H40A C40 H40B 108.0
N8 C41 C42 113.44(17)
N8 C41 H41A 108.9
C42 C41 H41A 108.9
N8 C41 H41B 108.9
C42 C41 H41B 108.9
H41A C41 H41B 107.7
C43 C42 C41 112.03(17)
C43 C42 H42A 109.2
C41 C42 H42A 109.2
C43 C42 H42B 109.2
C41 C42 H42B 109.2
H42A C42 H42B 107.9
C48 C43 C44 118.2(2)
C48 C43 C42 121.78(19)
C44 C43 C42 120.0(2)
C45 C44 C43 120.7(2)
C45 C44 H44 119.7
C43 C44 H44 119.7
C46 C45 C44 120.2(2)
C46 C45 H45 119.9
C44 C45 H45 119.9
C45 C46 C47 119.6(2)
C45 C46 H46 120.2
C47 C46 H46 120.2
C48 C47 C46 120.1(2)
C48 C47 H47 119.9
C46 C47 H47 119.9
C47 C48 C43 121.1(2)
C47 C48 H48 119.4
C43 C48 H48 119.4

loop_
_geom_bond_atom_site_label_1
_geom_bond_atom_site_label_2
_geom_bond_distance
Cl1 C3 1.745(2)
Cl2 C27 1.7442(19)
O1 C7 1.381(2)
O1 C6 1.408(2)
O2 C31 1.393(2)
O2 C30 1.410(2)
N1 C12 1.297(3)
N1 C1 1.401(2)
N2 C7 1.326(3)
N2 C8 1.338(3)
N3 C12 1.363(2)
N3 C14 1.466(3)
N3 C13 1.469(2)
N4 C16 1.463(2)
N4 C17 1.467(3)
N4 C15 1.470(3)
N5 C36 1.301(2)
N5 C25 1.406(2)
N6 C31 1.320(3)
N6 C32 1.348(3)
N7 C36 1.369(3)
N7 C38 1.462(3)
N7 C37 1.472(2)
N8 C41 1.464(2)
N8 C39 1.466(3)
N8 C40 1.467(2)
C1 C6 1.402(3)
C1 C2 1.405(3)
C2 C3 1.387(3)
C2 H2 0.9500
C3 C4 1.380(3)
C4 C5 1.391(3)
C4 H4 0.9500
C5 C6 1.384(3)
C5 H5 0.9500
C7 C11 1.395(3)
C8 C9 1.384(3)
C8 H8 0.9500
C9 C10 1.393(3)
C9 H9 0.9500
C10 C11 1.384(3)
C10 H10 0.9500
C11 C12 1.495(3)
C13 C15 1.506(3)
C13 H13A 0.9900
C13 H13B 0.9900
C14 C16 1.520(3)
C14 H14A 0.9900
C14 H14B 0.9900
C15 H15A 0.9900
C15 H15B 0.9900
C16 H16A 0.9900
C16 H16B 0.9900
C17 C18 1.521(3)
C17 H17A 0.9900
C17 H17B 0.9900
C18 C19 1.501(3)
C18 H18A 0.9900
C18 H18B 0.9900
C19 C20 1.388(3)
C19 C24 1.389(3)
C20 C21 1.381(3)
C20 H20 0.9500
C21 C22 1.373(4)
C21 H21 0.9500
C22 C23 1.386(4)
C22 H22 0.9500
C23 C24 1.392(3)
C23 H23 0.9500
C24 H24 0.9500
C25 C26 1.398(3)
C25 C30 1.405(3)
C26 C27 1.385(3)
C26 H26 0.9500
C27 C28 1.385(3)
C28 C29 1.389(3)
C28 H28 0.9500
C29 C30 1.379(3)
C29 H29 0.9500
C31 C35 1.390(3)
C32 C33 1.380(3)
C32 H32 0.9500
C33 C34 1.387(3)
C33 H33 0.9500
C34 C35 1.391(3)
C34 H34 0.9500
C35 C36 1.486(3)
C37 C39 1.508(3)
C37 H37A 0.9900
C37 H37B 0.9900
C38 C40 1.517(3)
C38 H38A 0.9900
C38 H38B 0.9900
C39 H39A 0.9900
C39 H39B 0.9900
C40 H40A 0.9900
C40 H40B 0.9900
C41 C42 1.524(3)
C41 H41A 0.9900
C41 H41B 0.9900
C42 C43 1.510(3)
C42 H42A 0.9900
C42 H42B 0.9900
C43 C48 1.388(3)
C43 C44 1.394(3)
C44 C45 1.392(3)
C44 H44 0.9500
C45 C46 1.379(3)
C45 H45 0.9500
C46 C47 1.386(3)
C46 H46 0.9500
C47 C48 1.385(3)
C47 H47 0.9500
C48 H48 0.9500

loop_
_cod_related_entry_id
_cod_related_entry_database
_cod_related_entry_code
1 ChemSpider 24740657
